data_2238468
loop_
_publ_author_name
'Cachet, Xavier'
'Por\'ee, Fran\,cois-Hugues'
'Michel, Sylvie'
'Lemoine, Pascale'

_publ_section_title
;
 Tetrahydroalstonine
;
_journal_coeditor_code BQ2388
_journal_issue 9
_journal_name_full 'Acta Crystallographica Section E'
_journal_page_first o1389
_journal_page_last o1390
_journal_paper_doi 10.1107/S1600536813021168
_journal_volume 69
_journal_year 2013
_chemical_formula_iupac 'C21 H24 N2 O3'
_chemical_formula_moiety 'C21 H24 N2 O3'
_chemical_formula_sum 'C21 H24 N2 O3'
_chemical_formula_weight 352.42
_chemical_name_systematic
;
Methyl (20\a)-16,17-didehydro-19\a-methyl-18-oxayohimban-16-carboxylate
;
_space_group_IT_number 19
_symmetry_cell_setting orthorhombic
_symmetry_space_group_name_Hall 'P 2ac 2ab'
_symmetry_space_group_name_H-M 'P 21 21 21'
_atom_sites_solution_hydrogens geom
_atom_sites_solution_primary direct
_atom_sites_solution_secondary difmap
_audit_creation_method SHELXL-97
_cell_angle_alpha 90.00
_cell_angle_beta 90.00
_cell_angle_gamma 90.00
_cell_formula_units_Z 4
_cell_length_a 6.7190(10)
_cell_length_b 8.169(2)
_cell_length_c 34.120(5)
_cell_measurement_reflns_used 1924
_cell_measurement_temperature 293(2)
_cell_measurement_theta_max 25.35
_cell_measurement_theta_min 0.41
_cell_volume 1872.8(6)
_computing_cell_refinement 'SCALEPACK (Otwinowski & Minor, 1997)'
_computing_data_collection 'COLLECT (Nonius, 2004)'
_computing_data_reduction 'DENZO and SCALEPACK (Otwinowski & Minor, 1997)'
_computing_molecular_graphics 'ORTEP-3 for Windows (Farrugia, 2012)'
_computing_publication_material 'WinGX (Farrugia, 2012)'
_computing_structure_refinement 'SHELXL97 (Sheldrick, 2008)'
_computing_structure_solution 'SIR92 (Altomare <i>et al.</i>, 1994)'
_diffrn_ambient_temperature 293(2)
_diffrn_detector_area_resol_mean 9
_diffrn_measured_fraction_theta_full 0.982
_diffrn_measured_fraction_theta_max 0.982
_diffrn_measurement_device '95mm CCD camera on \k-goniostat'
_diffrn_measurement_device_type 'Nonius KappaCCD'
_diffrn_measurement_method CCD
_diffrn_radiation_monochromator 'horizonally mounted graphite crystal'
_diffrn_radiation_source 'fine-focus sealed tube'
_diffrn_radiation_type MoK\a
_diffrn_radiation_wavelength 0.71069
_diffrn_reflns_av_R_equivalents 0.0000
_diffrn_reflns_av_sigmaI/netI 0.0387
_diffrn_reflns_limit_h_max 8
_diffrn_reflns_limit_h_min -8
_diffrn_reflns_limit_k_max 9
_diffrn_reflns_limit_k_min -9
_diffrn_reflns_limit_l_max 40
_diffrn_reflns_limit_l_min -40
_diffrn_reflns_number 3300
_diffrn_reflns_theta_full 25.34
_diffrn_reflns_theta_max 25.34
_diffrn_reflns_theta_min 3.45
_diffrn_standards_decay_% 0
_exptl_absorpt_coefficient_mu 0.084
_exptl_absorpt_correction_T_max 0.9917
_exptl_absorpt_correction_T_min 0.9815
_exptl_absorpt_correction_type multi-scan
_exptl_absorpt_process_details
;
(COLLECT; Nonius, 2004)
;
_exptl_crystal_colour colourless
_exptl_crystal_density_diffrn 1.250
_exptl_crystal_density_method 'not measured'
_exptl_crystal_description parallelepiped
_exptl_crystal_F_000 752
_exptl_crystal_size_max 0.50
_exptl_crystal_size_mid 0.30
_exptl_crystal_size_min 0.10
_refine_diff_density_max 0.112
_refine_diff_density_min -0.115
_refine_ls_extinction_method none
_refine_ls_goodness_of_fit_ref 1.012
_refine_ls_hydrogen_treatment mixed
_refine_ls_matrix_type full
_refine_ls_number_parameters 247
_refine_ls_number_reflns 3300
_refine_ls_number_restraints 0
_refine_ls_restrained_S_all 1.012
_refine_ls_R_factor_all 0.0638
_refine_ls_R_factor_gt 0.0436
_refine_ls_shift/su_max 0.000
_refine_ls_shift/su_mean 0.000
_refine_ls_structure_factor_coef Fsqd
_refine_ls_weighting_details 'calc w=1/[\s^2^(Fo^2^)+(0.0585P)^2^+0.1750P] where P=(Fo^2^+2Fc^2^)/3'
_refine_ls_weighting_scheme calc
_refine_ls_wR_factor_gt 0.1009
_refine_ls_wR_factor_ref 0.1142
_reflns_number_gt 2537
_reflns_number_total 3300
_reflns_threshold_expression I>2\s(I)
_cod_data_source_file bq2388.cif
_cod_data_source_block I
_cod_database_code 2238468
_cod_database_fobs_code 2238468

loop_
_symmetry_equiv_pos_as_xyz
'x, y, z'
'-x+1/2, -y, z+1/2'
'x+1/2, -y+1/2, -z'
'-x, y+1/2, -z+1/2'

loop_
_atom_site_type_symbol
_atom_site_label
_atom_site_fract_x
_atom_site_fract_y
_atom_site_fract_z
_atom_site_U_iso_or_equiv
_atom_site_adp_type
_atom_site_calc_flag
_atom_site_refinement_flags
_atom_site_occupancy
_atom_site_symmetry_multiplicity
N N1 0.0941(2) 1.03273(19) 0.22093(5) 0.0543(4) Uani d . 1 1
H H1 0.0106 1.0929 0.2084 0.065 Uiso calc R 1 1
C C2 0.2643(3) 0.9635(2) 0.20539(6) 0.0498(4) Uani d . 1 1
C C3 0.3268(3) 0.9745(3) 0.16349(6) 0.0554(5) Uani d . 1 1
H H3 0.388(3) 1.082(3) 0.1594(6) 0.072(6) Uiso d . 1 1
N N4 0.4687(2) 0.8412(2) 0.15597(6) 0.0661(5) Uani d . 1 1
C C5 0.6291(3) 0.8379(3) 0.18547(8) 0.0769(7) Uani d . 1 1
H H5A 0.6887 0.9457 0.1874 0.092 Uiso calc R 1 1
H H5B 0.7315 0.7616 0.1772 0.092 Uiso calc R 1 1
C C6 0.5502(3) 0.7872(3) 0.22502(8) 0.0703(6) Uani d . 1 1
H H6A 0.5248 0.6704 0.2252 0.084 Uiso calc R 1 1
H H6B 0.6483 0.8111 0.2451 0.084 Uiso calc R 1 1
C C7 0.3616(3) 0.8781(2) 0.23357(6) 0.0560(5) Uani d . 1 1
C C8 0.2480(3) 0.8919(2) 0.26876(6) 0.0561(5) Uani d . 1 1
C C9 0.2699(4) 0.8333(3) 0.30708(7) 0.0713(6) Uani d . 1 1
H H9 0.3806 0.7713 0.3139 0.086 Uiso calc R 1 1
C C10 0.1262(5) 0.8682(3) 0.33441(8) 0.0834(8) Uani d . 1 1
H H10 0.1396 0.8284 0.3598 0.100 Uiso calc R 1 1
C C11 -0.0392(5) 0.9624(3) 0.32467(7) 0.0834(7) Uani d . 1 1
H H11 -0.1357 0.9828 0.3436 0.100 Uiso calc R 1 1
C C12 -0.0628(4) 1.0259(3) 0.28766(6) 0.0701(6) Uani d . 1 1
H H12 -0.1717 1.0912 0.2815 0.084 Uiso calc R 1 1
C C13 0.0803(3) 0.9893(2) 0.25995(6) 0.0542(5) Uani d . 1 1
C C14 0.1540(3) 0.9621(3) 0.13484(5) 0.0536(5) Uani d . 1 1
H H14A 0.0620 1.0515 0.1395 0.064 Uiso calc R 1 1
H H14B 0.0834 0.8602 0.1392 0.064 Uiso calc R 1 1
C C15 0.2267(4) 0.9687(3) 0.09227(6) 0.0640(6) Uani d . 1 1
H H15 0.281(4) 1.076(3) 0.0888(7) 0.073(7) Uiso d . 1 1
C C16 0.0636(4) 0.9412(3) 0.06288(6) 0.0662(6) Uani d . 1 1
C C17 0.0518(5) 0.8003(3) 0.04332(7) 0.0847(8) Uani d . 1 1
H H17 -0.0469 0.7924 0.0243 0.102 Uiso calc R 1 1
O O18 0.1678(3) 0.6694(2) 0.04839(6) 0.1032(7) Uani d . 1 1
C C19 0.3020(5) 0.6744(3) 0.08207(8) 0.0872(8) Uani d . 1 1
H H19 0.2254 0.6518 0.1059 0.105 Uiso calc R 1 1
C C20 0.3918(4) 0.8443(3) 0.08520(8) 0.0797(7) Uani d . 1 1
H H20 0.465(4) 0.871(3) 0.0595(7) 0.088(7) Uiso d . 1 1
C C21 0.5520(4) 0.8600(4) 0.11650(8) 0.0887(8) Uani d . 1 1
H H21A 0.6530 0.7770 0.1122 0.106 Uiso calc R 1 1
H H21B 0.6151 0.9664 0.1143 0.106 Uiso calc R 1 1
C C22 0.4475(7) 0.5356(4) 0.07534(11) 0.1426(15) Uani d . 1 1
H H22A 0.5421 0.5670 0.0556 0.214 Uiso calc . 1 1
H H22B 0.3765 0.4401 0.0668 0.214 Uiso calc . 1 1
H H22C 0.5162 0.5117 0.0993 0.214 Uiso calc . 1 1
C C23 -0.0746(4) 1.0739(3) 0.05479(6) 0.0695(6) Uani d . 1 1
O O24 -0.2128(3) 1.0354(2) 0.02800(5) 0.0910(6) Uani d . 1 1
O O25 -0.0672(3) 1.2070(2) 0.06996(5) 0.0945(6) Uani d . 1 1
C C26 -0.3520(5) 1.1602(4) 0.01729(10) 0.1060(10) Uani d . 1 1
H H26A -0.2815 1.2528 0.0069 0.159 Uiso calc . 1 1
H H26B -0.4264 1.1930 0.0400 0.159 Uiso calc . 1 1
H H26C -0.4414 1.1184 -0.0023 0.159 Uiso calc . 1 1

loop_
_atom_site_aniso_label
_atom_site_aniso_U_11
_atom_site_aniso_U_22
_atom_site_aniso_U_33
_atom_site_aniso_U_12
_atom_site_aniso_U_13
_atom_site_aniso_U_23
N1 0.0552(9) 0.0540(8) 0.0537(9) 0.0087(8) -0.0107(8) -0.0008(8)
C2 0.0463(10) 0.0450(9) 0.0581(11) 0.0012(9) -0.0105(9) -0.0051(8)
C3 0.0481(11) 0.0531(11) 0.0651(13) -0.0025(10) -0.0025(9) -0.0021(10)
N4 0.0456(9) 0.0757(12) 0.0770(13) 0.0066(9) 0.0038(9) -0.0051(9)
C5 0.0452(12) 0.0821(16) 0.103(2) 0.0048(12) -0.0055(13) -0.0034(15)
C6 0.0513(12) 0.0617(12) 0.0980(18) 0.0078(11) -0.0201(13) -0.0022(12)
C7 0.0530(11) 0.0462(10) 0.0687(14) 0.0017(9) -0.0153(10) -0.0056(9)
C8 0.0641(12) 0.0417(9) 0.0625(13) -0.0021(10) -0.0205(11) -0.0017(9)
C9 0.0917(17) 0.0530(12) 0.0691(15) -0.0038(13) -0.0249(14) 0.0064(11)
C10 0.125(2) 0.0657(14) 0.0599(15) -0.0183(17) -0.0172(16) 0.0068(11)
C11 0.115(2) 0.0756(14) 0.0595(14) -0.0120(18) 0.0064(14) -0.0098(12)
C12 0.0783(15) 0.0660(12) 0.0661(14) 0.0020(13) -0.0016(12) -0.0122(11)
C13 0.0597(11) 0.0488(10) 0.0540(11) 0.0013(9) -0.0095(9) -0.0051(8)
C14 0.0508(11) 0.0587(11) 0.0512(11) 0.0008(10) 0.0007(9) -0.0045(9)
C15 0.0718(15) 0.0622(12) 0.0579(12) -0.0037(13) 0.0122(11) 0.0005(10)
C16 0.0851(16) 0.0686(14) 0.0451(11) -0.0008(13) 0.0087(11) 0.0000(10)
C17 0.116(2) 0.0844(17) 0.0538(14) 0.0096(18) -0.0026(14) -0.0102(12)
O18 0.1444(18) 0.0837(12) 0.0815(13) 0.0226(13) -0.0117(13) -0.0251(10)
C19 0.116(2) 0.0745(16) 0.0709(16) 0.0229(16) 0.0094(16) -0.0093(12)
C20 0.0769(16) 0.0944(18) 0.0676(15) 0.0116(15) 0.0276(14) -0.0005(13)
C21 0.0621(15) 0.111(2) 0.0934(19) 0.0084(16) 0.0258(15) -0.0032(16)
C22 0.191(4) 0.117(2) 0.120(3) 0.072(3) -0.003(3) -0.029(2)
C23 0.0886(17) 0.0782(16) 0.0418(11) 0.0033(14) 0.0077(12) 0.0046(10)
O24 0.1015(13) 0.1035(13) 0.0679(10) 0.0172(12) -0.0157(9) -0.0089(9)
O25 0.1331(17) 0.0745(10) 0.0759(12) 0.0125(12) -0.0110(11) -0.0040(9)
C26 0.102(2) 0.122(2) 0.094(2) 0.027(2) -0.0055(17) 0.0224(17)

loop_
_atom_type_symbol
_atom_type_description
_atom_type_scat_dispersion_real
_atom_type_scat_dispersion_imag
_atom_type_scat_source
C C 0.0033 0.0016 'International Tables Vol C Tables 4.2.6.8 and 6.1.1.4'
H H 0.0000 0.0000 'International Tables Vol C Tables 4.2.6.8 and 6.1.1.4'
N N 0.0061 0.0033 'International Tables Vol C Tables 4.2.6.8 and 6.1.1.4'
O O 0.0106 0.0060 'International Tables Vol C Tables 4.2.6.8 and 6.1.1.4'

loop_
_geom_angle_atom_site_label_1
_geom_angle_atom_site_label_2
_geom_angle_atom_site_label_3
_geom_angle_site_symmetry_3
_geom_angle
_geom_angle_publ_flag
C2 N1 C13 . 108.68(16) no
C2 N1 H1 . 125.7 no
C13 N1 H1 . 125.7 no
C7 C2 N1 . 109.74(19) no
C7 C2 C3 . 125.07(18) no
N1 C2 C3 . 125.14(17) no
N4 C3 C2 . 107.76(17) no
N4 C3 C14 . 109.48(16) no
C2 C3 C14 . 113.41(16) no
N4 C3 H3 . 111.4(13) no
C2 C3 H3 . 107.9(13) no
C14 C3 H3 . 106.9(13) no
C21 N4 C3 . 109.28(18) no
C21 N4 C5 . 110.49(19) no
C3 N4 C5 . 111.60(17) no
N4 C5 C6 . 111.05(18) no
N4 C5 H5A . 109.4 no
C6 C5 H5A . 109.4 no
N4 C5 H5B . 109.4 no
C6 C5 H5B . 109.4 no
H5A C5 H5B . 108.0 no
C7 C6 C5 . 109.63(18) no
C7 C6 H6A . 109.7 no
C5 C6 H6A . 109.7 no
C7 C6 H6B . 109.7 no
C5 C6 H6B . 109.7 no
H6A C6 H6B . 108.2 no
C2 C7 C8 . 107.32(17) no
C2 C7 C6 . 121.7(2) no
C8 C7 C6 . 130.99(19) no
C9 C8 C13 . 118.4(2) no
C9 C8 C7 . 134.6(2) no
C13 C8 C7 . 107.01(17) no
C10 C9 C8 . 119.3(2) no
C10 C9 H9 . 120.3 no
C8 C9 H9 . 120.3 no
C9 C10 C11 . 120.9(2) no
C9 C10 H10 . 119.5 no
C11 C10 H10 . 119.5 no
C12 C11 C10 . 121.3(2) no
C12 C11 H11 . 119.3 no
C10 C11 H11 . 119.3 no
C11 C12 C13 . 117.8(2) no
C11 C12 H12 . 121.1 no
C13 C12 H12 . 121.1 no
C12 C13 N1 . 130.62(19) no
C12 C13 C8 . 122.13(19) no
N1 C13 C8 . 107.25(18) no
C3 C14 C15 . 111.33(17) no
C3 C14 H14A . 109.4 no
C15 C14 H14A . 109.4 no
C3 C14 H14B . 109.4 no
C15 C14 H14B . 109.4 no
H14A C14 H14B . 108.0 no
C16 C15 C20 . 109.01(19) no
C16 C15 C14 . 113.25(19) no
C20 C15 C14 . 111.00(19) no
C16 C15 H15 . 109.3(14) no
C20 C15 H15 . 108.5(14) no
C14 C15 H15 . 105.7(14) no
C17 C16 C23 . 120.7(2) no
C17 C16 C15 . 120.5(2) no
C23 C16 C15 . 118.75(19) no
C16 C17 O18 . 126.3(3) no
C16 C17 H17 . 116.8 no
O18 C17 H17 . 116.8 no
C17 O18 C19 . 116.12(18) no
C17 O18 O24 3_565 117.37(15) no
C19 O18 O24 3_565 120.05(15) no
O18 C19 C22 . 105.0(2) no
O18 C19 C20 . 109.0(2) no
C22 C19 C20 . 116.0(3) no
O18 C19 H19 . 108.9 no
C22 C19 H19 . 108.9 no
C20 C19 H19 . 108.9 no
C19 C20 C21 . 114.0(2) no
C19 C20 C15 . 109.4(2) no
C21 C20 C15 . 110.4(2) no
C19 C20 H20 . 108.9(14) no
C21 C20 H20 . 104.1(14) no
C15 C20 H20 . 109.9(14) no
N4 C21 C20 . 111.5(2) no
N4 C21 H21A . 109.3 no
C20 C21 H21A . 109.3 no
N4 C21 H21B . 109.3 no
C20 C21 H21B . 109.3 no
H21A C21 H21B . 108.0 no
C19 C22 H22A . 109.5 no
C19 C22 H22B . 109.5 no
H22A C22 H22B . 109.5 no
C19 C22 H22C . 109.5 no
H22A C22 H22C . 109.5 no
H22B C22 H22C . 109.5 no
O25 C23 O24 . 122.2(2) no
O25 C23 C16 . 124.4(2) no
O24 C23 C16 . 113.4(2) no
C23 O24 C26 . 117.4(2) no
O24 C26 H26A . 109.5 no
O24 C26 H26B . 109.5 no
H26A C26 H26B . 109.5 no
O24 C26 H26C . 109.5 no
H26A C26 H26C . 109.5 no
H26B C26 H26C . 109.5 no

loop_
_geom_bond_atom_site_label_1
_geom_bond_atom_site_label_2
_geom_bond_site_symmetry_2
_geom_bond_distance
_geom_bond_publ_flag
N1 C2 . 1.382(3) no
N1 C13 . 1.381(2) no
N1 H1 . 0.8600 no
C2 C7 . 1.356(3) no
C2 C3 . 1.492(3) no
C3 N4 . 1.470(3) no
C3 C14 . 1.521(3) no
C3 H3 . 0.98(2) no
N4 C21 . 1.466(3) no
N4 C5 . 1.475(3) no
C5 C6 . 1.508(3) no
C5 H5A . 0.9700 no
C5 H5B . 0.9700 no
C6 C7 . 1.497(3) no
C6 H6A . 0.9700 no
C6 H6B . 0.9700 no
C7 C8 . 1.427(3) no
C8 C9 . 1.400(3) no
C8 C13 . 1.412(3) no
C9 C10 . 1.372(4) no
C9 H9 . 0.9300 no
C10 C11 . 1.392(4) no
C10 H10 . 0.9300 no
C11 C12 . 1.374(3) no
C11 H11 . 0.9300 no
C12 C13 . 1.381(3) no
C12 H12 . 0.9300 no
C14 C15 . 1.533(3) no
C14 H14A . 0.9700 no
C14 H14B . 0.9700 no
C15 C16 . 1.502(3) no
C15 C20 . 1.524(3) no
C15 H15 . 0.96(2) no
C16 C17 . 1.333(3) no
C16 C23 . 1.454(3) no
C17 O18 . 1.334(3) no
C17 H17 . 0.9300 no
O18 C19 . 1.461(3) no
O18 O24 3_565 3.199(2) no
C19 C22 . 1.515(4) no
C19 C20 . 1.517(4) no
C19 H19 . 0.9800 no
C20 C21 . 1.522(4) no
C20 H20 . 1.03(3) no
C21 H21A . 0.9700 no
C21 H21B . 0.9700 no
C22 H22A . 0.9600 no
C22 H22B . 0.9600 no
C22 H22C . 0.9600 no
C23 O25 . 1.205(3) no
C23 O24 . 1.340(3) no
O24 C26 . 1.430(3) no
C26 H26A . 0.9600 no
C26 H26B . 0.9600 no
C26 H26C . 0.9600 no

loop_
_geom_hbond_atom_site_label_D
_geom_hbond_atom_site_label_H
_geom_hbond_atom_site_label_A
_geom_hbond_site_symmetry_A
_geom_hbond_distance_DH
_geom_hbond_distance_HA
_geom_hbond_distance_DA
_geom_hbond_angle_DHA
N1 H1 Cg1 4_555 0.86 2.85 3.550(2) 139
C6 H6A Cg2 4_645 0.97 2.8 3.429(3) 121

loop_
_geom_torsion_atom_site_label_1
_geom_torsion_atom_site_label_2
_geom_torsion_atom_site_label_3
_geom_torsion_atom_site_label_4
_geom_torsion_site_symmetry_1
_geom_torsion_site_symmetry_4
_geom_torsion
_geom_torsion_publ_flag
C13 N1 C2 C7 . . -0.7(2) no
C13 N1 C2 C3 . . 176.71(18) no
C7 C2 C3 N4 . . 17.0(3) no
N1 C2 C3 N4 . . -159.97(17) no
C7 C2 C3 C14 . . 138.4(2) no
N1 C2 C3 C14 . . -38.6(3) no
C2 C3 N4 C21 . . -173.13(18) no
C14 C3 N4 C21 . . 63.1(2) no
C2 C3 N4 C5 . . -50.6(2) no
C14 C3 N4 C5 . . -174.38(18) no
C21 N4 C5 C6 . . -169.4(2) no
C3 N4 C5 C6 . . 68.8(2) no
N4 C5 C6 C7 . . -45.6(2) no
N1 C2 C7 C8 . . 0.5(2) no
C3 C2 C7 C8 . . -176.90(18) no
N1 C2 C7 C6 . . 178.97(16) no
C3 C2 C7 C6 . . 1.6(3) no
C5 C6 C7 C2 . . 12.5(3) no
C5 C6 C7 C8 . . -169.4(2) no
C2 C7 C8 C9 . . -179.6(2) no
C6 C7 C8 C9 . . 2.1(4) no
C2 C7 C8 C13 . . -0.1(2) no
C6 C7 C8 C13 . . -178.41(19) no
C13 C8 C9 C10 . . 1.8(3) no
C7 C8 C9 C10 . . -178.8(2) no
C8 C9 C10 C11 . . -0.7(3) no
C9 C10 C11 C12 . . -1.1(4) no
C10 C11 C12 C13 . . 1.8(3) no
C11 C12 C13 N1 . . 178.8(2) no
C11 C12 C13 C8 . . -0.7(3) no
C2 N1 C13 C12 . . -179.0(2) no
C2 N1 C13 C8 . . 0.6(2) no
C9 C8 C13 C12 . . -1.0(3) no
C7 C8 C13 C12 . . 179.33(19) no
C9 C8 C13 N1 . . 179.34(18) no
C7 C8 C13 N1 . . -0.3(2) no
N4 C3 C14 C15 . . -57.9(2) no
C2 C3 C14 C15 . . -178.22(18) no
C3 C14 C15 C16 . . 174.62(19) no
C3 C14 C15 C20 . . 51.6(3) no
C20 C15 C16 C17 . . 17.6(3) no
C14 C15 C16 C17 . . -106.5(3) no
C20 C15 C16 C23 . . -159.33(19) no
C14 C15 C16 C23 . . 76.6(3) no
C23 C16 C17 O18 . . -179.2(2) no
C15 C16 C17 O18 . . 4.0(4) no
C16 C17 O18 C19 . . 8.7(4) no
C16 C17 O18 O24 . 3_565 -143.1(2) no
C17 O18 C19 C22 . . -166.5(3) no
O24 O18 C19 C22 3_565 . -15.5(3) no
C17 O18 C19 C20 . . -41.6(3) no
O24 O18 C19 C20 3_565 . 109.46(19) no
O18 C19 C20 C21 . . -173.59(19) no
C22 C19 C20 C21 . . -55.4(3) no
O18 C19 C20 C15 . . 62.3(3) no
C22 C19 C20 C15 . . -179.5(2) no
C16 C15 C20 C19 . . -49.3(3) no
C14 C15 C20 C19 . . 76.1(3) no
C16 C15 C20 C21 . . -175.5(2) no
C14 C15 C20 C21 . . -50.1(3) no
C3 N4 C21 C20 . . -63.3(3) no
C5 N4 C21 C20 . . 173.5(2) no
C19 C20 C21 N4 . . -67.0(3) no
C15 C20 C21 N4 . . 56.6(3) no
C17 C16 C23 O25 . . -176.4(3) no
C15 C16 C23 O25 . . 0.5(3) no
C17 C16 C23 O24 . . 2.8(3) no
C15 C16 C23 O24 . . 179.7(2) no
O25 C23 O24 C26 . . 1.0(4) no
C16 C23 O24 C26 . . -178.2(2) no
